data_1530295
loop_
_publ_author_name
'Linde, S.A.'
'Gorbunova, Yu.E.'
'Lavrov, A.V.'
'Kuznetsov, V.G.'

_publ_section_title
;
 Synthesis and structure of Cs U O2 (P O3)3 crystals
;
_journal_name_full 'Doklady Akademii Nauk SSSR'
_journal_page_first 1083
_journal_page_last 1085
_journal_volume 242
_journal_year 1978
_chemical_formula_sum 'Cs O11 P3 U'
_chemical_name_systematic 'Cs U O2 (P O3)3'
_space_group_IT_number 14
_symmetry_space_group_name_Hall '-P 2yn'
_symmetry_space_group_name_H-M 'P 1 21/n 1'
_cell_angle_alpha 90
_cell_angle_beta 104.25
_cell_angle_gamma 90
_cell_formula_units_Z 4
_cell_length_a 6.988
_cell_length_b 10.838
_cell_length_c 13.309
_cell_volume 976.955
_citation_journal_id_ASTM DANKAS
_cod_data_source_file Linde_DANKAS_1978_504.cif
_cod_data_source_block Cs1O11P3U1
_cod_original_cell_volume 976.9554
_cod_original_sg_symbol_Hall '-P 2ybc (x-z,y,z)'
_cod_original_formula_sum 'Cs1 O11 P3 U1'
_cod_database_code 1530295

loop_
_symmetry_equiv_pos_as_xyz
x,y,z
-x+1/2,y+1/2,-z+1/2
-x,-y,-z
x-1/2,-y-1/2,z-1/2

loop_
_atom_site_label
_atom_site_type_symbol
_atom_site_fract_x
_atom_site_fract_y
_atom_site_fract_z
_atom_site_occupancy
_atom_site_U_iso_or_equiv
Cs1 Cs+1 0.77697 0.49362 0.11301 1 0.0
O11 O-2 0.4382 0.67908 0.07485 1 0.0
O7 O-2 0.97916 0.22232 0.11508 1 0.0
P1 P+5 0.78997 0.8712 0.10878 1 0.0
O10 O-2 0.2494 0.15136 0.00242 1 0.0
U1 U+6 0.32861 0.23098 0.17284 1 0.0
O9 O-2 0.264 0.88445 0.02462 1 0.0
P3 P+5 0.8056 0.1397 0.09568 1 0.0
O2 O-2 0.3116 0.8146 0.20358 1 0.0
O8 O-2 0.5918 0.88459 0.14245 1 0.0
O1 O-2 0.33219 0.38044 0.11766 1 0.0
O5 O-2 0.88286 0.00449 0.13645 1 0.0
P2 P+5 0.39668 0.80086 0.11309 1 0.0
O6 O-2 0.9149 0.78366 0.17979 1 0.0
O3 O-2 0.63979 0.17708 0.13861 1 0.0
O4 O-2 0.32829 0.08327 0.22866 1 0.0
